data_4134315
loop_
_publ_author_name
'Mills, Harrison A.'
'Martin, Joshua'
'Rheingold, Arnold L.'
'Spokoyny, Alexander M.'

_publ_section_title
;
 Oxidative Generation of Boron-Centered Radicals in Carboranes.
;
_journal_name_full 'Journal of the American Chemical Society'
_journal_paper_doi 10.1021/jacs.0c00300
_journal_year 2020
_chemical_formula_moiety 'C11 H29 B10 N O'
_chemical_formula_sum 'C11 H29 B10 N O'
_chemical_formula_weight 299.45
_space_group_crystal_system orthorhombic
_space_group_IT_number 61
_space_group_name_Hall '-P 2ac 2ab'
_space_group_name_H-M_alt 'P b c a'
_atom_sites_solution_hydrogens geom
_atom_sites_solution_primary direct
_audit_creation_date 2019-06-14
_audit_creation_method
;
Olex2 1.2-beta
(compiled 2018.05.29 svn.r3508 for OlexSys, GUI svn.r5506)
;
_cell_angle_alpha 90
_cell_angle_beta 90
_cell_angle_gamma 90
_cell_formula_units_Z 8
_cell_length_a 16.1941(6)
_cell_length_b 13.2477(4)
_cell_length_c 16.5076(4)
_cell_measurement_reflns_used 5224
_cell_measurement_temperature 100
_cell_measurement_theta_max 28.020
_cell_measurement_theta_min 2.338
_cell_volume 3541.45(19)
_computing_cell_refinement 'SAINT v8.38A (Bruker, 2017)'
_computing_data_collection 'APEX3 v2017.3-0 (Bruker, 2017)'
_computing_data_reduction 'SAINT v8.38A (Bruker, 2017)'
_computing_molecular_graphics 'Olex2 (Dolomanov et al., 2009)'
_computing_publication_material 'Olex2 (Dolomanov et al., 2009)'
_computing_structure_refinement 'ShelXL (Sheldrick, 2015)'
_computing_structure_solution 'ShelXS (Sheldrick, 2008)'
_diffrn_ambient_temperature 100.0
_diffrn_detector 'Bruker APEX-II CCD'
_diffrn_detector_area_resol_mean 8.258
_diffrn_detector_type 'CCD Area Detector'
_diffrn_measured_fraction_theta_full 1.000
_diffrn_measured_fraction_theta_max 0.999
_diffrn_measurement_device 'Kappa Four-Circle Diffractometer'
_diffrn_measurement_device_type 'Bruker APEX II Ultra'
_diffrn_measurement_method '\f and \w scans'
_diffrn_radiation_monochromator 'Double Bounce Multilayer Mirrors'
_diffrn_radiation_probe x-ray
_diffrn_radiation_type MoK\a
_diffrn_radiation_wavelength 0.71073
_diffrn_reflns_av_R_equivalents 0.0559
_diffrn_reflns_av_unetI/netI 0.0384
_diffrn_reflns_Laue_measured_fraction_full 1.000
_diffrn_reflns_Laue_measured_fraction_max 0.999
_diffrn_reflns_limit_h_max 21
_diffrn_reflns_limit_h_min -17
_diffrn_reflns_limit_k_max 17
_diffrn_reflns_limit_k_min -17
_diffrn_reflns_limit_l_max 21
_diffrn_reflns_limit_l_min -21
_diffrn_reflns_number 26580
_diffrn_reflns_point_group_measured_fraction_full 1.000
_diffrn_reflns_point_group_measured_fraction_max 0.999
_diffrn_reflns_theta_full 25.242
_diffrn_reflns_theta_max 28.281
_diffrn_reflns_theta_min 2.338
_diffrn_source 'Micro Focus Rotating Anode'
_diffrn_source_type 'Bruker TXS'
_diffrn_standards_number 0
_exptl_absorpt_coefficient_mu 0.059
_exptl_absorpt_correction_T_max 0.7457
_exptl_absorpt_correction_T_min 0.6931
_exptl_absorpt_correction_type multi-scan
_exptl_absorpt_process_details
'SADABS-2016/2 (Bruker,2016/2) was used for absorption correction. wR2(int) was 0.0957 before and 0.0585 after correction. The Ratio of minimum to maximum transmission is 0.9295. The \l/2 correction factor is Not present.'
_exptl_crystal_colour colourless
_exptl_crystal_colour_primary colourless
_exptl_crystal_density_diffrn 1.123
_exptl_crystal_description block
_exptl_crystal_F_000 1280
_exptl_crystal_size_max 0.32
_exptl_crystal_size_mid 0.31
_exptl_crystal_size_min 0.28
_refine_diff_density_max 0.323
_refine_diff_density_min -0.288
_refine_diff_density_rms 0.049
_refine_ls_extinction_method none
_refine_ls_goodness_of_fit_ref 1.051
_refine_ls_hydrogen_treatment constr
_refine_ls_matrix_type full
_refine_ls_number_parameters 212
_refine_ls_number_reflns 4392
_refine_ls_number_restraints 0
_refine_ls_restrained_S_all 1.051
_refine_ls_R_factor_all 0.0635
_refine_ls_R_factor_gt 0.0482
_refine_ls_shift/su_max 0.001
_refine_ls_shift/su_mean 0.000
_refine_ls_structure_factor_coef Fsqd
_refine_ls_weighting_details 'w=1/[\s^2^(Fo^2^)+(0.0504P)^2^+2.0908P] where P=(Fo^2^+2Fc^2^)/3'
_refine_ls_weighting_scheme calc
_refine_ls_wR_factor_gt 0.1177
_refine_ls_wR_factor_ref 0.1274
_reflns_Friedel_coverage 0.000
_reflns_number_gt 3547
_reflns_number_total 4392
_reflns_threshold_expression 'I > 2\s(I)'
_cod_data_source_file ja0c00300_si_002.cif
_cod_data_source_block swpok139_a
_cod_depositor_comments
;
The following automatic conversions were performed:

data item '_diffrn_radiation_probe' value 'X-ray' was changed to
'x-ray' in accordance with the
/home/data/users/saulius/crontab/automatic-downloads/rss-feeds/ACS/lib/dictionaries/cif_core.dic
dictionary named 'cif_core.dic' version 2.4.2 last updated on
2011-04-26.

Automatic conversion script
Id: cif_fix_values 7556 2019-12-06 15:28:31Z antanas 
;
_cod_database_code 4134315
_shelx_shelxl_version_number 2014/7
_shelx_space_group_comment
;
The symmetry employed for this shelxl refinement is uniquely defined
by the following loop, which should always be used as a source of
symmetry information in preference to the above space-group names.
They are only intended as comments.
;
_shelx_estimated_absorpt_t_max 0.984
_shelx_estimated_absorpt_t_min 0.981
_olex2_refinement_description
;
1. Fixed Uiso
 At 1.2 times of:
  All B(H) groups, All C(H) groups, All C(H,H) groups
 At 1.5 times of:
  All C(H,H,H) groups
2.a Secondary CH2 refined with riding coordinates:
 C4(H4A,H4B), C5(H5A,H5B), C6(H6A,H6B)
2.b Idealised Me refined as rotating group:
 C8(H8A,H8B,H8C), C9(H9A,H9B,H9C), C10(H10A,H10B,H10C), C11(H11A,H11B,H11C)
2.c Boron cage BH refined with riding coordinates:
 C1(H1), C2(H2), B2(H2A), B3(H3), B4(H4), B5(H5), B6(H6), B7(H7), B8(H8),
 B9(H9), B10(H10)
;
_olex2_submission_special_instructions 'No special instructions were received'

loop_
_space_group_symop_operation_xyz
'x, y, z'
'-x+1/2, -y, z+1/2'
'-x, y+1/2, -z+1/2'
'x+1/2, -y+1/2, -z'
'-x, -y, -z'
'x-1/2, y, -z-1/2'
'x, -y-1/2, z-1/2'
'-x-1/2, y-1/2, z'

loop_
_atom_site_label
_atom_site_type_symbol
_atom_site_fract_x
_atom_site_fract_y
_atom_site_fract_z
_atom_site_U_iso_or_equiv
_atom_site_adp_type
_atom_site_occupancy
_atom_site_site_symmetry_order
_atom_site_calc_flag
_atom_site_refinement_flags_posn
_atom_site_refinement_flags_adp
_atom_site_refinement_flags_occupancy
_atom_site_disorder_assembly
_atom_site_disorder_group
O1 O 0.39354(6) 0.61345(7) 0.66354(5) 0.0130(2) Uani 1 1 d . . . . .
N1 N 0.41269(7) 0.72120(8) 0.67345(6) 0.0119(2) Uani 1 1 d . . . . .
C1 C 0.19729(9) 0.60863(10) 0.50430(9) 0.0191(3) Uani 1 1 d . . . . .
H1 H 0.1579 0.6637 0.4702 0.023 Uiso 1 1 calc R . . . .
C2 C 0.20662(8) 0.43921(10) 0.58418(8) 0.0147(3) Uani 1 1 d . . . . .
H2 H 0.1745 0.3706 0.6083 0.018 Uiso 1 1 calc R . . . .
C3 C 0.39767(9) 0.74441(10) 0.76153(8) 0.0148(3) Uani 1 1 d . . . . .
C4 C 0.42761(9) 0.85286(10) 0.77686(8) 0.0172(3) Uani 1 1 d . . . . .
H4A H 0.3919 0.9002 0.7464 0.021 Uiso 1 1 calc R . . . .
H4B H 0.4217 0.8685 0.8352 0.021 Uiso 1 1 calc R . . . .
C5 C 0.51696(9) 0.86956(11) 0.75187(9) 0.0205(3) Uani 1 1 d . . . . .
H5A H 0.5325 0.9410 0.7608 0.025 Uiso 1 1 calc R . . . .
H5B H 0.5539 0.8265 0.7849 0.025 Uiso 1 1 calc R . . . .
C6 C 0.52617(9) 0.84301(11) 0.66279(9) 0.0202(3) Uani 1 1 d . . . . .
H6A H 0.5846 0.8522 0.6468 0.024 Uiso 1 1 calc R . . . .
H6B H 0.4925 0.8905 0.6303 0.024 Uiso 1 1 calc R . . . .
C7 C 0.49971(8) 0.73442(10) 0.64263(8) 0.0157(3) Uani 1 1 d . . . . .
C8 C 0.30416(9) 0.74171(11) 0.77573(8) 0.0209(3) Uani 1 1 d . . . . .
H8A H 0.2767 0.7857 0.7364 0.031 Uiso 1 1 calc GR . . . .
H8B H 0.2920 0.7653 0.8307 0.031 Uiso 1 1 calc GR . . . .
H8C H 0.2840 0.6724 0.7692 0.031 Uiso 1 1 calc GR . . . .
C9 C 0.43811(11) 0.67155(11) 0.82232(8) 0.0237(3) Uani 1 1 d . . . . .
H9A H 0.4261 0.6018 0.8065 0.036 Uiso 1 1 calc GR . . . .
H9B H 0.4159 0.6842 0.8766 0.036 Uiso 1 1 calc GR . . . .
H9C H 0.4980 0.6823 0.8226 0.036 Uiso 1 1 calc GR . . . .
C10 C 0.56355(9) 0.65775(11) 0.67440(10) 0.0237(3) Uani 1 1 d . . . . .
H10A H 0.5770 0.6734 0.7309 0.036 Uiso 1 1 calc GR . . . .
H10B H 0.6138 0.6616 0.6415 0.036 Uiso 1 1 calc GR . . . .
H10C H 0.5405 0.5895 0.6710 0.036 Uiso 1 1 calc GR . . . .
C11 C 0.49555(9) 0.72433(11) 0.55018(8) 0.0213(3) Uani 1 1 d . . . . .
H11A H 0.4795 0.6553 0.5358 0.032 Uiso 1 1 calc GR . . . .
H11B H 0.5498 0.7394 0.5269 0.032 Uiso 1 1 calc GR . . . .
H11C H 0.4547 0.7719 0.5287 0.032 Uiso 1 1 calc GR . . . .
B1 B 0.32896(9) 0.58533(10) 0.61089(8) 0.0117(3) Uani 1 1 d . . . . .
B2 B 0.23597(9) 0.52916(11) 0.65240(9) 0.0151(3) Uani 1 1 d . . . . .
H2A H 0.2254 0.5245 0.7193 0.018 Uiso 1 1 calc R . . . .
B3 B 0.31007(9) 0.45191(11) 0.60232(9) 0.0136(3) Uani 1 1 d . . . . .
H3 H 0.3485 0.3964 0.6368 0.016 Uiso 1 1 calc R . . . .
B4 B 0.34914(10) 0.51749(11) 0.51667(9) 0.0148(3) Uani 1 1 d . . . . .
H4 H 0.4137 0.5065 0.4940 0.018 Uiso 1 1 calc R . . . .
B5 B 0.29957(10) 0.63684(11) 0.51461(9) 0.0149(3) Uani 1 1 d . . . . .
H5 H 0.3306 0.7058 0.4898 0.018 Uiso 1 1 calc R . . . .
B6 B 0.22954(9) 0.64427(12) 0.59807(9) 0.0158(3) Uani 1 1 d . . . . .
H6 H 0.2144 0.7179 0.6280 0.019 Uiso 1 1 calc R . . . .
B7 B 0.15385(10) 0.54924(12) 0.58442(10) 0.0197(3) Uani 1 1 d . . . . .
H7 H 0.0888 0.5593 0.6060 0.024 Uiso 1 1 calc R . . . .
B8 B 0.27244(10) 0.42340(11) 0.50358(9) 0.0159(3) Uani 1 1 d . . . . .
H8 H 0.2860 0.3496 0.4733 0.019 Uiso 1 1 calc R . . . .
B9 B 0.26550(10) 0.53745(12) 0.44941(9) 0.0186(3) Uani 1 1 d . . . . .
H9 H 0.2740 0.5413 0.3821 0.022 Uiso 1 1 calc R . . . .
B10 B 0.17590(10) 0.48402(12) 0.49280(10) 0.0181(3) Uani 1 1 d . . . . .
H10 H 0.1254 0.4515 0.4545 0.022 Uiso 1 1 calc R . . . .

loop_
_atom_site_aniso_label
_atom_site_aniso_U_11
_atom_site_aniso_U_22
_atom_site_aniso_U_33
_atom_site_aniso_U_23
_atom_site_aniso_U_13
_atom_site_aniso_U_12
O1 0.0150(5) 0.0090(4) 0.0150(4) -0.0004(3) -0.0024(4) -0.0018(3)
N1 0.0146(5) 0.0091(5) 0.0119(5) -0.0011(4) 0.0000(4) -0.0032(4)
C1 0.0197(7) 0.0134(6) 0.0243(7) -0.0004(5) -0.0096(6) 0.0013(5)
C2 0.0145(6) 0.0127(6) 0.0170(6) -0.0015(5) -0.0010(5) -0.0018(5)
C3 0.0203(7) 0.0139(6) 0.0104(6) -0.0006(5) -0.0012(5) -0.0014(5)
C4 0.0225(7) 0.0136(6) 0.0154(6) -0.0031(5) -0.0041(5) -0.0006(5)
C5 0.0222(7) 0.0153(6) 0.0241(7) -0.0037(5) -0.0051(6) -0.0049(5)
C6 0.0184(7) 0.0184(7) 0.0238(7) -0.0011(5) 0.0006(5) -0.0077(5)
C7 0.0126(6) 0.0165(6) 0.0179(6) -0.0018(5) 0.0008(5) -0.0030(5)
C8 0.0237(7) 0.0228(7) 0.0163(7) -0.0072(5) 0.0061(6) -0.0049(6)
C9 0.0403(9) 0.0173(7) 0.0135(6) 0.0029(5) -0.0056(6) -0.0014(6)
C10 0.0148(7) 0.0229(7) 0.0334(8) -0.0046(6) -0.0024(6) 0.0019(6)
C11 0.0190(7) 0.0258(7) 0.0192(7) -0.0028(6) 0.0056(5) -0.0079(6)
B1 0.0137(6) 0.0094(6) 0.0120(6) -0.0004(5) 0.0006(5) -0.0005(5)
B2 0.0147(7) 0.0143(7) 0.0164(7) -0.0028(6) 0.0014(5) -0.0030(6)
B3 0.0138(7) 0.0109(6) 0.0161(7) 0.0001(5) -0.0031(5) -0.0015(5)
B4 0.0165(7) 0.0128(7) 0.0149(7) -0.0031(5) 0.0020(5) -0.0016(6)
B5 0.0197(7) 0.0117(7) 0.0134(7) -0.0002(5) -0.0027(6) -0.0010(6)
B6 0.0144(7) 0.0130(7) 0.0202(7) -0.0032(6) -0.0026(6) 0.0018(6)
B7 0.0143(7) 0.0169(7) 0.0280(8) -0.0049(6) -0.0008(6) 0.0004(6)
B8 0.0180(7) 0.0121(7) 0.0175(7) -0.0030(5) -0.0003(6) -0.0013(6)
B9 0.0261(8) 0.0153(7) 0.0144(7) -0.0014(6) -0.0030(6) -0.0042(6)
B10 0.0189(7) 0.0142(7) 0.0213(8) -0.0015(6) -0.0074(6) -0.0004(6)

loop_
_atom_type_symbol
_atom_type_description
_atom_type_scat_dispersion_real
_atom_type_scat_dispersion_imag
_atom_type_scat_source
C C 0.0033 0.0016 'International Tables Vol C Tables 4.2.6.8 and 6.1.1.4'
H H 0.0000 0.0000 'International Tables Vol C Tables 4.2.6.8 and 6.1.1.4'
B B 0.0013 0.0007 'International Tables Vol C Tables 4.2.6.8 and 6.1.1.4'
N N 0.0061 0.0033 'International Tables Vol C Tables 4.2.6.8 and 6.1.1.4'
O O 0.0106 0.0060 'International Tables Vol C Tables 4.2.6.8 and 6.1.1.4'

loop_
_geom_angle_atom_site_label_1
_geom_angle_atom_site_label_2
_geom_angle_atom_site_label_3
_geom_angle
_geom_angle_site_symmetry_1
_geom_angle_site_symmetry_3
_geom_angle_publ_flag
B1 O1 N1 118.80(9) . . ?
O1 N1 C3 105.76(9) . . ?
O1 N1 C7 105.81(9) . . ?
C3 N1 C7 116.93(10) . . ?
B5 C1 H1 117.4 . . ?
B5 C1 B9 63.07(9) . . ?
B6 C1 H1 116.8 . . ?
B6 C1 B5 63.27(9) . . ?
B6 C1 B9 115.89(11) . . ?
B7 C1 H1 117.3 . . ?
B7 C1 B5 115.30(11) . . ?
B7 C1 B6 62.95(9) . . ?
B7 C1 B9 115.20(11) . . ?
B7 C1 B10 63.28(9) . . ?
B9 C1 H1 117.4 . . ?
B10 C1 H1 117.5 . . ?
B10 C1 B5 114.97(11) . . ?
B10 C1 B6 115.75(11) . . ?
B10 C1 B9 62.40(9) . . ?
B2 C2 H2 117.4 . . ?
B2 C2 B3 62.81(9) . . ?
B2 C2 B8 115.05(10) . . ?
B3 C2 H2 118.2 . . ?
B3 C2 B8 62.60(9) . . ?
B7 C2 H2 117.7 . . ?
B7 C2 B2 62.42(9) . . ?
B7 C2 B3 114.22(10) . . ?
B7 C2 B8 114.89(11) . . ?
B7 C2 B10 63.37(9) . . ?
B8 C2 H2 117.7 . . ?
B10 C2 H2 117.7 . . ?
B10 C2 B2 115.10(10) . . ?
B10 C2 B3 114.12(10) . . ?
B10 C2 B8 62.33(9) . . ?
N1 C3 C4 107.39(10) . . ?
N1 C3 C8 107.61(10) . . ?
N1 C3 C9 115.65(11) . . ?
C4 C3 C9 110.16(11) . . ?
C8 C3 C4 107.95(11) . . ?
C8 C3 C9 107.82(12) . . ?
C3 C4 H4A 109.0 . . ?
C3 C4 H4B 109.0 . . ?
H4A C4 H4B 107.8 . . ?
C5 C4 C3 113.05(11) . . ?
C5 C4 H4A 109.0 . . ?
C5 C4 H4B 109.0 . . ?
C4 C5 H5A 109.9 . . ?
C4 C5 H5B 109.9 . . ?
H5A C5 H5B 108.3 . . ?
C6 C5 C4 108.80(11) . . ?
C6 C5 H5A 109.9 . . ?
C6 C5 H5B 109.9 . . ?
C5 C6 H6A 108.9 . . ?
C5 C6 H6B 108.9 . . ?
C5 C6 C7 113.51(12) . . ?
H6A C6 H6B 107.7 . . ?
C7 C6 H6A 108.9 . . ?
C7 C6 H6B 108.9 . . ?
N1 C7 C6 107.21(11) . . ?
N1 C7 C10 115.80(11) . . ?
N1 C7 C11 106.53(10) . . ?
C6 C7 C10 110.86(11) . . ?
C11 C7 C6 108.02(11) . . ?
C11 C7 C10 108.10(12) . . ?
C3 C8 H8A 109.5 . . ?
C3 C8 H8B 109.5 . . ?
C3 C8 H8C 109.5 . . ?
H8A C8 H8B 109.5 . . ?
H8A C8 H8C 109.5 . . ?
H8B C8 H8C 109.5 . . ?
C3 C9 H9A 109.5 . . ?
C3 C9 H9B 109.5 . . ?
C3 C9 H9C 109.5 . . ?
H9A C9 H9B 109.5 . . ?
H9A C9 H9C 109.5 . . ?
H9B C9 H9C 109.5 . . ?
C7 C10 H10A 109.5 . . ?
C7 C10 H10B 109.5 . . ?
C7 C10 H10C 109.5 . . ?
H10A C10 H10B 109.5 . . ?
H10A C10 H10C 109.5 . . ?
H10B C10 H10C 109.5 . . ?
C7 C11 H11A 109.5 . . ?
C7 C11 H11B 109.5 . . ?
C7 C11 H11C 109.5 . . ?
H11A C11 H11B 109.5 . . ?
H11A C11 H11C 109.5 . . ?
H11B C11 H11C 109.5 . . ?
O1 B1 B2 119.42(11) . . ?
O1 B1 B3 115.73(11) . . ?
O1 B1 B4 121.50(11) . . ?
O1 B1 B5 129.97(11) . . ?
O1 B1 B6 128.36(11) . . ?
B2 B1 B4 105.57(10) . . ?
B3 B1 B2 59.04(8) . . ?
B3 B1 B4 58.67(8) . . ?
B3 B1 B6 105.34(10) . . ?
B5 B1 B2 105.69(10) . . ?
B5 B1 B3 105.01(10) . . ?
B5 B1 B4 58.67(8) . . ?
B5 B1 B6 59.61(8) . . ?
B6 B1 B2 58.69(8) . . ?
B6 B1 B4 105.86(10) . . ?
C2 B2 B1 105.56(10) . . ?
C2 B2 H2A 124.7 . . ?
C2 B2 B3 58.68(8) . . ?
C2 B2 B6 104.50(10) . . ?
C2 B2 B7 58.30(8) . . ?
B1 B2 H2A 121.5 . . ?
B3 B2 B1 60.06(8) . . ?
B3 B2 H2A 122.0 . . ?
B6 B2 B1 60.30(8) . . ?
B6 B2 H2A 122.6 . . ?
B6 B2 B3 107.41(10) . . ?
B7 B2 B1 108.92(11) . . ?
B7 B2 H2A 121.4 . . ?
B7 B2 B3 107.46(10) . . ?
B7 B2 B6 60.20(9) . . ?
C2 B3 B1 106.08(10) . . ?
C2 B3 B2 58.51(8) . . ?
C2 B3 H3 124.7 . . ?
C2 B3 B4 104.93(10) . . ?
C2 B3 B8 58.91(8) . . ?
B1 B3 H3 120.7 . . ?
B2 B3 B1 60.89(8) . . ?
B2 B3 H3 121.1 . . ?
B2 B3 B8 108.44(10) . . ?
B4 B3 B1 61.41(8) . . ?
B4 B3 B2 109.18(10) . . ?
B4 B3 H3 121.9 . . ?
B4 B3 B8 59.80(8) . . ?
B8 B3 B1 109.78(10) . . ?
B8 B3 H3 121.1 . . ?
B1 B4 H4 121.1 . . ?
B3 B4 B1 59.93(8) . . ?
B3 B4 H4 122.4 . . ?
B5 B4 B1 59.76(8) . . ?
B5 B4 B3 106.87(10) . . ?
B5 B4 H4 122.1 . . ?
B8 B4 B1 108.94(10) . . ?
B8 B4 B3 60.23(8) . . ?
B8 B4 H4 121.5 . . ?
B8 B4 B5 107.90(11) . . ?
B9 B4 B1 108.88(11) . . ?
B9 B4 B3 107.44(11) . . ?
B9 B4 H4 121.5 . . ?
B9 B4 B5 60.58(9) . . ?
B9 B4 B8 59.53(9) . . ?
C1 B5 B1 105.22(10) . . ?
C1 B5 B4 104.24(10) . . ?
C1 B5 H5 125.3 . . ?
C1 B5 B6 58.20(9) . . ?
C1 B5 B9 58.61(9) . . ?
B1 B5 H5 121.0 . . ?
B4 B5 B1 61.56(8) . . ?
B4 B5 H5 122.1 . . ?
B4 B5 B6 108.76(10) . . ?
B4 B5 B9 59.64(9) . . ?
B6 B5 B1 60.42(8) . . ?
B6 B5 H5 121.5 . . ?
B6 B5 B9 107.99(11) . . ?
B9 B5 B1 109.58(10) . . ?
B9 B5 H5 121.3 . . ?
C1 B6 B1 105.13(10) . . ?
C1 B6 B2 103.87(10) . . ?
C1 B6 B5 58.53(9) . . ?
C1 B6 H6 125.2 . . ?
C1 B6 B7 58.29(9) . . ?
B1 B6 H6 121.4 . . ?
B2 B6 B1 61.00(8) . . ?
B2 B6 B5 107.79(10) . . ?
B2 B6 H6 122.6 . . ?
B5 B6 B1 59.97(8) . . ?
B5 B6 H6 121.8 . . ?
B7 B6 B1 108.98(11) . . ?
B7 B6 B2 59.56(9) . . ?
B7 B6 B5 107.57(11) . . ?
B7 B6 H6 121.5 . . ?
C1 B7 B2 104.75(11) . . ?
C1 B7 B6 58.76(9) . . ?
C1 B7 H7 125.8 . . ?
C1 B7 B10 58.51(9) . . ?
C2 B7 C1 100.90(11) . . ?
C2 B7 B2 59.27(8) . . ?
C2 B7 B6 105.28(11) . . ?
C2 B7 H7 125.4 . . ?
C2 B7 B10 58.48(8) . . ?
B2 B7 B6 60.24(9) . . ?
B2 B7 H7 121.7 . . ?
B2 B7 B10 108.49(11) . . ?
B6 B7 H7 121.7 . . ?
B6 B7 B10 108.33(11) . . ?
B10 B7 H7 121.2 . . ?
C2 B8 B3 58.49(8) . . ?
C2 B8 B4 104.75(10) . . ?
C2 B8 H8 125.0 . . ?
C2 B8 B9 104.44(11) . . ?
C2 B8 B10 58.22(9) . . ?
B3 B8 H8 121.8 . . ?
B4 B8 B3 59.97(8) . . ?
B4 B8 H8 122.1 . . ?
B9 B8 B3 107.76(10) . . ?
B9 B8 B4 60.19(9) . . ?
B9 B8 H8 122.4 . . ?
B9 B8 B10 60.12(9) . . ?
B10 B8 B3 107.37(11) . . ?
B10 B8 B4 108.22(11) . . ?
B10 B8 H8 121.7 . . ?
C1 B9 B4 104.11(10) . . ?
C1 B9 B5 58.32(8) . . ?
C1 B9 B8 104.19(11) . . ?
C1 B9 H9 125.4 . . ?
C1 B9 B10 58.40(9) . . ?
B4 B9 B5 59.77(8) . . ?
B4 B9 H9 122.3 . . ?
B5 B9 H9 121.7 . . ?
B8 B9 B4 60.28(9) . . ?
B8 B9 B5 107.86(11) . . ?
B8 B9 H9 122.3 . . ?
B8 B9 B10 60.14(9) . . ?
B10 B9 B4 108.30(11) . . ?
B10 B9 B5 107.73(11) . . ?
B10 B9 H9 121.4 . . ?
C1 B10 B7 58.22(9) . . ?
C1 B10 B8 104.50(11) . . ?
C1 B10 B9 59.20(9) . . ?
C1 B10 H10 125.9 . . ?
C2 B10 C1 100.44(10) . . ?
C2 B10 B7 58.15(9) . . ?
C2 B10 B8 59.45(8) . . ?
C2 B10 B9 105.08(11) . . ?
C2 B10 H10 125.6 . . ?
B7 B10 H10 121.3 . . ?
B8 B10 B7 108.24(11) . . ?
B8 B10 H10 121.9 . . ?
B9 B10 B7 108.38(11) . . ?
B9 B10 B8 59.74(9) . . ?
B9 B10 H10 121.7 . . ?

loop_
_geom_bond_atom_site_label_1
_geom_bond_atom_site_label_2
_geom_bond_distance
_geom_bond_site_symmetry_2
_geom_bond_publ_flag
O1 N1 1.4698(13) . ?
O1 B1 1.4100(17) . ?
N1 C3 1.5058(16) . ?
N1 C7 1.5085(17) . ?
C1 H1 1.1200 . ?
C1 B5 1.707(2) . ?
C1 B6 1.701(2) . ?
C1 B7 1.692(2) . ?
C1 B9 1.712(2) . ?
C1 B10 1.697(2) . ?
C2 H2 1.1200 . ?
C2 B2 1.7070(19) . ?
C2 B3 1.710(2) . ?
C2 B7 1.690(2) . ?
C2 B8 1.718(2) . ?
C2 B10 1.696(2) . ?
C3 C4 1.5373(18) . ?
C3 C8 1.5328(19) . ?
C3 C9 1.5386(19) . ?
C4 H4A 0.9900 . ?
C4 H4B 0.9900 . ?
C4 C5 1.521(2) . ?
C5 H5A 0.9900 . ?
C5 H5B 0.9900 . ?
C5 C6 1.519(2) . ?
C6 H6A 0.9900 . ?
C6 H6B 0.9900 . ?
C6 C7 1.5374(18) . ?
C7 C10 1.541(2) . ?
C7 C11 1.5335(19) . ?
C8 H8A 0.9800 . ?
C8 H8B 0.9800 . ?
C8 H8C 0.9800 . ?
C9 H9A 0.9800 . ?
C9 H9B 0.9800 . ?
C9 H9C 0.9800 . ?
C10 H10A 0.9800 . ?
C10 H10B 0.9800 . ?
C10 H10C 0.9800 . ?
C11 H11A 0.9800 . ?
C11 H11B 0.9800 . ?
C11 H11C 0.9800 . ?
B1 B2 1.814(2) . ?
B1 B3 1.799(2) . ?
B1 B4 1.826(2) . ?
B1 B5 1.794(2) . ?
B1 B6 1.802(2) . ?
B2 H2A 1.1200 . ?
B2 B3 1.781(2) . ?
B2 B6 1.772(2) . ?
B2 B7 1.760(2) . ?
B3 H3 1.1200 . ?
B3 B4 1.776(2) . ?
B3 B8 1.781(2) . ?
B4 H4 1.1200 . ?
B4 B5 1.774(2) . ?
B4 B8 1.773(2) . ?
B4 B9 1.771(2) . ?
B5 H5 1.1200 . ?
B5 B6 1.787(2) . ?
B5 B9 1.788(2) . ?
B6 H6 1.1200 . ?
B6 B7 1.772(2) . ?
B7 H7 1.1200 . ?
B7 B10 1.778(2) . ?
B8 H8 1.1200 . ?
B8 B9 1.759(2) . ?
B8 B10 1.766(2) . ?
B9 H9 1.1200 . ?
B9 B10 1.766(2) . ?
B10 H10 1.1200 . ?
